data_7030776
loop_
_publ_author_name
'Hu, Tong-Liang'
'Zou, Ruo-Qiang'
'Li, Jian-Rong'
'Bu, Xian-He'

_publ_section_title
;
 d(10) Metal complexes assembled from isomeric benzenedicarboxylates and
 3-(2-pyridyl)pyrazole showing 1D chain structures: syntheses, structures
 and luminescent properties.
;
_journal_issue 10
_journal_name_full 'Dalton transactions (Cambridge, England : 2003)'
_journal_page_first 1302
_journal_page_last 1311
_journal_paper_doi 10.1039/b716398c
_journal_year 2008
_chemical_formula_sum 'C24 H18 Cd N6 O4'
_chemical_formula_weight 566.84
_chemical_name_systematic
;
?
;
_space_group_IT_number 15
_symmetry_cell_setting monoclinic
_symmetry_space_group_name_Hall '-C 2yc'
_symmetry_space_group_name_H-M 'C 1 2/c 1'
_atom_sites_solution_hydrogens geom
_atom_sites_solution_primary direct
_atom_sites_solution_secondary difmap
_audit_creation_method SHELXL-97
_cell_angle_alpha 90.00
_cell_angle_beta 115.058(10)
_cell_angle_gamma 90.00
_cell_formula_units_Z 8
_cell_length_a 20.714(7)
_cell_length_b 14.000(7)
_cell_length_c 18.362(8)
_cell_measurement_reflns_used 863
_cell_measurement_temperature 293(2)
_cell_measurement_theta_max 24.7593
_cell_measurement_theta_min 3.2924
_cell_volume 4824(4)
_computing_cell_refinement SMART
_computing_data_collection 'SMART (Bruker, 1998)'
_computing_data_reduction 'SAINT (Bruker, 1998)'
_computing_molecular_graphics 'SHELXTL (Sheldrick, 1997b)'
_computing_publication_material SHELXTL
_computing_structure_refinement 'SHELXL-97 (Sheldrick, 1997a)'
_computing_structure_solution 'SHELXS-97 (Sheldrick, 1997a)'
_diffrn_ambient_temperature 293(2)
_diffrn_measured_fraction_theta_full 0.997
_diffrn_measured_fraction_theta_max 0.997
_diffrn_measurement_device_type 'Bruker SMART CCD area-detector'
_diffrn_measurement_method '\f and \w scans'
_diffrn_radiation_monochromator graphite
_diffrn_radiation_source 'fine-focus sealed tube'
_diffrn_radiation_type MoK\a
_diffrn_radiation_wavelength 0.71073
_diffrn_reflns_av_R_equivalents 0.0346
_diffrn_reflns_av_sigmaI/netI 0.0392
_diffrn_reflns_limit_h_max 24
_diffrn_reflns_limit_h_min -24
_diffrn_reflns_limit_k_max 16
_diffrn_reflns_limit_k_min -15
_diffrn_reflns_limit_l_max 22
_diffrn_reflns_limit_l_min -20
_diffrn_reflns_number 12508
_diffrn_reflns_theta_full 25.30
_diffrn_reflns_theta_max 25.30
_diffrn_reflns_theta_min 2.43
_diffrn_standards_number 0
_exptl_absorpt_coefficient_mu 0.948
_exptl_absorpt_correction_T_max 0.8787
_exptl_absorpt_correction_T_min 0.7030
_exptl_absorpt_correction_type multi-scan
_exptl_absorpt_process_details SADABS
_exptl_crystal_colour Colorless
_exptl_crystal_density_diffrn 1.561
_exptl_crystal_density_meas ?
_exptl_crystal_density_method 'not measured'
_exptl_crystal_description Block
_exptl_crystal_F_000 2272
_exptl_crystal_size_max 0.40
_exptl_crystal_size_mid 0.20
_exptl_crystal_size_min 0.14
_refine_diff_density_max 0.590
_refine_diff_density_min -0.572
_refine_diff_density_rms 0.068
_refine_ls_extinction_method none
_refine_ls_goodness_of_fit_ref 1.022
_refine_ls_hydrogen_treatment constr
_refine_ls_matrix_type full
_refine_ls_number_parameters 316
_refine_ls_number_reflns 4380
_refine_ls_number_restraints 0
_refine_ls_restrained_S_all 1.022
_refine_ls_R_factor_all 0.0457
_refine_ls_R_factor_gt 0.0298
_refine_ls_shift/su_max 0.000
_refine_ls_shift/su_mean 0.000
_refine_ls_structure_factor_coef Fsqd
_refine_ls_weighting_details 'calc w=1/[\s^2^(Fo^2^)+(0.0335P)^2^+4.6379P] where P=(Fo^2^+2Fc^2^)/3'
_refine_ls_weighting_scheme calc
_refine_ls_wR_factor_gt 0.0674
_refine_ls_wR_factor_ref 0.0738
_reflns_number_gt 3447
_reflns_number_total 4380
_reflns_threshold_expression I>2\s(I)
_cod_data_source_file b716398c.txt
_cod_data_source_block 7
_cod_depositor_comments
;
The following automatic conversions were performed:

'_symmetry_cell_setting' value 'Monoclinic' changed to 'monoclinic'
according to
/usr/data/users/saulius/automatic-downloads/retrospective/RSC/lib/dictionaries/cif_core.dic
dictionary named 'cif_core.dic' version 2.4.2 from 2011-04-26.

Automatic conversion script
Id: cif_fix_values 2281 2013-09-26 08:29:07Z andrius 

The following automatic conversions were performed:

'_exptl_crystal_density_meas' value 'none' was changed to '?' - the
value is perceived as not measured.

Automatic conversion script
Id: cif_fix_values 3008 2015-01-20 13:52:24Z robertas 
;
_cod_original_cell_volume 4824(3)
_cod_original_sg_symbol_H-M C2/c
_cod_database_code 7030776

loop_
_symmetry_equiv_pos_as_xyz
'x, y, z'
'-x, y, -z+1/2'
'x+1/2, y+1/2, z'
'-x+1/2, y+1/2, -z+1/2'
'-x, -y, -z'
'x, -y, z-1/2'
'-x+1/2, -y+1/2, -z'
'x+1/2, -y+1/2, z-1/2'

loop_
_atom_site_label
_atom_site_type_symbol
_atom_site_fract_x
_atom_site_fract_y
_atom_site_fract_z
_atom_site_U_iso_or_equiv
_atom_site_adp_type
_atom_site_occupancy
_atom_site_symmetry_multiplicity
_atom_site_calc_flag
_atom_site_refinement_flags
Cd1 Cd 0.203354(11) 0.357775(16) 0.183697(12) 0.02897(9) Uani 1 1 d .
C1 C 0.19692(18) 0.4403(3) 0.0069(2) 0.0438(8) Uani 1 1 d .
H1 H 0.2116 0.4962 0.0367 0.053 Uiso 1 1 calc R
C2 C 0.19026(18) 0.4408(3) -0.0710(2) 0.0491(9) Uani 1 1 d .
H2 H 0.1997 0.4959 -0.0931 0.059 Uiso 1 1 calc R
C3 C 0.16938(19) 0.3584(3) -0.1153(2) 0.0524(10) Uani 1 1 d .
H3 H 0.1641 0.3567 -0.1681 0.063 Uiso 1 1 calc R
C4 C 0.15638(19) 0.2779(3) -0.08007(19) 0.0490(9) Uani 1 1 d .
H4 H 0.1429 0.2210 -0.1087 0.059 Uiso 1 1 calc R
C5 C 0.16365(16) 0.2829(2) -0.00174(18) 0.0376(8) Uani 1 1 d .
C6 C 0.15273(18) 0.1982(2) 0.03896(19) 0.0397(8) Uani 1 1 d .
C7 C 0.1229(2) 0.1092(3) 0.0087(2) 0.0630(12) Uani 1 1 d .
H7 H 0.1024 0.0895 -0.0447 0.076 Uiso 1 1 calc R
C8 C 0.1306(2) 0.0575(3) 0.0752(3) 0.0660(12) Uani 1 1 d .
H8 H 0.1162 -0.0053 0.0757 0.079 Uiso 1 1 calc R
C9 C 0.0378(2) 0.2743(3) 0.1406(4) 0.102(2) Uani 1 1 d .
H9 H 0.0625 0.2167 0.1542 0.123 Uiso 1 1 calc R
C10 C -0.0346(3) 0.2723(5) 0.1146(6) 0.202(5) Uani 1 1 d .
H10 H -0.0588 0.2153 0.1113 0.243 Uiso 1 1 calc R
C11 C -0.0697(3) 0.3572(5) 0.0938(9) 0.299(9) Uani 1 1 d .
H11 H -0.1192 0.3588 0.0733 0.359 Uiso 1 1 calc R
C12 C -0.0317(3) 0.4409(4) 0.1032(7) 0.229(6) Uani 1 1 d .
H12 H -0.0553 0.4993 0.0914 0.275 Uiso 1 1 calc R
C13 C 0.0407(2) 0.4377(3) 0.1298(4) 0.0854(17) Uani 1 1 d .
C14 C 0.08354(18) 0.5235(3) 0.1414(3) 0.0553(11) Uani 1 1 d .
C15 C 0.0654(2) 0.6201(3) 0.1374(3) 0.0775(15) Uani 1 1 d .
H15 H 0.0207 0.6460 0.1255 0.093 Uiso 1 1 calc R
C16 C 0.1271(2) 0.6679(3) 0.1544(3) 0.0656(12) Uani 1 1 d .
H16 H 0.1328 0.7339 0.1568 0.079 Uiso 1 1 calc R
C17 C 0.22905(17) 0.3057(3) 0.33908(19) 0.0360(7) Uani 1 1 d .
C18 C 0.24085(16) 0.2762(2) 0.42308(17) 0.0322(7) Uani 1 1 d .
C19 C 0.27774(17) 0.3354(2) 0.48841(19) 0.0357(8) Uani 1 1 d .
H19 H 0.2966 0.3928 0.4808 0.043 Uiso 1 1 calc R
C20 C 0.21346(16) 0.1906(2) 0.43539(18) 0.0353(7) Uani 1 1 d .
H20 H 0.1890 0.1504 0.3921 0.042 Uiso 1 1 calc R
C21 C 0.34997(15) 0.4417(2) 0.22195(17) 0.0320(7) Uani 1 1 d .
C22 C 0.42837(15) 0.4416(2) 0.23759(17) 0.0304(7) Uani 1 1 d .
C23 C 0.46491(15) 0.3568(2) 0.24455(18) 0.0318(7) Uani 1 1 d .
H23 H 0.4419 0.2990 0.2418 0.038 Uiso 1 1 calc R
C24 C 0.46460(17) 0.5272(2) 0.2435(2) 0.0446(9) Uani 1 1 d .
H24 H 0.4409 0.5850 0.2388 0.054 Uiso 1 1 calc R
N1 N 0.18353(14) 0.36378(19) 0.04204(15) 0.0372(6) Uani 1 1 d .
N2 N 0.17658(15) 0.2005(2) 0.11854(16) 0.0431(7) Uani 1 1 d .
N3 N 0.16240(16) 0.1136(2) 0.13904(19) 0.0531(8) Uani 1 1 d .
H3A H 0.1726 0.0963 0.1876 0.064 Uiso 1 1 calc R
N4 N 0.07495(15) 0.3542(2) 0.1476(2) 0.0606(10) Uani 1 1 d .
N5 N 0.15268(13) 0.51417(19) 0.16048(16) 0.0377(6) Uani 1 1 d .
N6 N 0.17762(15) 0.6037(2) 0.16710(17) 0.0435(7) Uani 1 1 d .
H6A H 0.2212 0.6177 0.1783 0.052 Uiso 1 1 calc R
O1 O 0.21107(13) 0.24287(17) 0.28607(13) 0.0464(6) Uani 1 1 d .
O2 O 0.23751(14) 0.39110(18) 0.32608(14) 0.0520(7) Uani 1 1 d .
O3 O 0.32098(11) 0.36076(16) 0.21379(14) 0.0396(5) Uani 1 1 d .
O4 O 0.31973(11) 0.52021(17) 0.21637(15) 0.0471(6) Uani 1 1 d .

loop_
_atom_site_aniso_label
_atom_site_aniso_U_11
_atom_site_aniso_U_22
_atom_site_aniso_U_33
_atom_site_aniso_U_23
_atom_site_aniso_U_13
_atom_site_aniso_U_12
Cd1 0.02479(12) 0.03347(14) 0.02843(13) 0.00285(10) 0.01104(9) 0.00000(10)
C1 0.047(2) 0.042(2) 0.043(2) -0.0018(16) 0.0193(17) -0.0067(16)
C2 0.051(2) 0.055(2) 0.043(2) 0.0093(18) 0.0215(18) -0.0025(19)
C3 0.055(2) 0.071(3) 0.0329(19) 0.0020(19) 0.0194(17) -0.001(2)
C4 0.053(2) 0.056(2) 0.0315(19) -0.0062(17) 0.0116(17) 0.0015(19)
C5 0.0320(17) 0.043(2) 0.0323(17) -0.0019(15) 0.0084(14) 0.0027(15)
C6 0.0422(19) 0.038(2) 0.0330(18) -0.0004(15) 0.0107(15) 0.0022(16)
C7 0.088(3) 0.044(2) 0.047(2) -0.0082(18) 0.019(2) -0.011(2)
C8 0.086(3) 0.038(2) 0.072(3) -0.004(2) 0.031(3) -0.011(2)
C9 0.048(3) 0.054(3) 0.201(6) 0.035(3) 0.050(3) 0.002(2)
C10 0.052(3) 0.071(4) 0.466(15) 0.072(6) 0.092(6) -0.001(3)
C11 0.060(4) 0.088(5) 0.73(3) 0.103(9) 0.148(9) 0.008(4)
C12 0.046(3) 0.070(4) 0.550(18) 0.094(7) 0.107(6) 0.015(3)
C13 0.033(2) 0.051(3) 0.169(5) 0.029(3) 0.040(3) 0.0066(19)
C14 0.0309(19) 0.043(2) 0.090(3) 0.013(2) 0.024(2) 0.0030(16)
C15 0.042(2) 0.050(3) 0.139(5) 0.007(3) 0.037(3) 0.0128(19)
C16 0.057(3) 0.035(2) 0.104(4) -0.002(2) 0.035(3) 0.0004(19)
C17 0.0369(18) 0.040(2) 0.0339(18) 0.0066(16) 0.0180(15) 0.0116(15)
C18 0.0352(17) 0.0339(18) 0.0307(16) 0.0036(14) 0.0170(14) 0.0089(14)
C19 0.0426(18) 0.0303(18) 0.0372(18) 0.0029(13) 0.0200(16) 0.0026(14)
C20 0.0365(17) 0.0354(18) 0.0311(17) -0.0030(14) 0.0117(14) 0.0032(15)
C21 0.0251(15) 0.040(2) 0.0292(16) -0.0053(14) 0.0103(13) 0.0017(15)
C22 0.0272(15) 0.0325(18) 0.0314(16) -0.0041(13) 0.0123(13) -0.0005(13)
C23 0.0269(14) 0.0281(16) 0.0365(16) -0.0002(14) 0.0098(13) -0.0024(13)
C24 0.0326(16) 0.0271(18) 0.072(2) -0.0012(17) 0.0203(17) 0.0048(14)
N1 0.0397(15) 0.0376(16) 0.0324(14) -0.0018(12) 0.0134(12) -0.0032(13)
N2 0.0455(16) 0.0447(18) 0.0356(16) 0.0015(13) 0.0139(13) -0.0076(14)
N3 0.061(2) 0.0453(19) 0.0513(19) 0.0085(15) 0.0219(17) -0.0002(16)
N4 0.0322(16) 0.0402(18) 0.107(3) 0.0177(18) 0.0272(18) -0.0028(14)
N5 0.0268(14) 0.0380(17) 0.0486(17) 0.0041(13) 0.0163(12) -0.0005(12)
N6 0.0351(15) 0.0390(17) 0.0558(18) -0.0031(14) 0.0187(14) -0.0058(13)
O1 0.0600(15) 0.0472(15) 0.0294(12) -0.0005(11) 0.0165(11) 0.0077(12)
O2 0.0801(18) 0.0423(15) 0.0406(14) 0.0086(11) 0.0324(13) 0.0038(13)
O3 0.0279(11) 0.0403(13) 0.0523(14) -0.0088(11) 0.0186(10) -0.0051(10)
O4 0.0332(12) 0.0462(15) 0.0618(16) -0.0032(12) 0.0201(12) 0.0106(11)

loop_
_atom_type_symbol
_atom_type_description
_atom_type_scat_dispersion_real
_atom_type_scat_dispersion_imag
_atom_type_scat_source
C C 0.0033 0.0016 'International Tables Vol C Tables 4.2.6.8 and 6.1.1.4'
H H 0.0000 0.0000 'International Tables Vol C Tables 4.2.6.8 and 6.1.1.4'
N N 0.0061 0.0033 'International Tables Vol C Tables 4.2.6.8 and 6.1.1.4'
O O 0.0106 0.0060 'International Tables Vol C Tables 4.2.6.8 and 6.1.1.4'
Cd Cd -0.8075 1.2024 'International Tables Vol C Tables 4.2.6.8 and 6.1.1.4'

loop_
_geom_angle_atom_site_label_1
_geom_angle_atom_site_label_2
_geom_angle_atom_site_label_3
_geom_angle
_geom_angle_site_symmetry_1
O3 Cd1 N5 111.95(8) .
O3 Cd1 O1 96.45(8) .
N5 Cd1 O1 128.75(9) .
O3 Cd1 O2 86.63(9) .
N5 Cd1 O2 85.54(9) .
O1 Cd1 O2 53.45(8) .
O3 Cd1 N4 178.62(11) .
N5 Cd1 N4 68.05(9) .
O1 Cd1 N4 84.51(10) .
O2 Cd1 N4 94.74(11) .
O3 Cd1 N2 97.67(9) .
N5 Cd1 N2 138.10(9) .
O1 Cd1 N2 73.15(9) .
O2 Cd1 N2 126.53(9) .
N4 Cd1 N2 81.64(10) .
O3 Cd1 N1 86.42(9) .
N5 Cd1 N1 85.17(9) .
O1 Cd1 N1 140.28(9) .
O2 Cd1 N1 165.40(9) .
N4 Cd1 N1 92.20(11) .
N2 Cd1 N1 67.22(9) .
N1 C1 C2 123.7(3) .
N1 C1 H1 118.1 .
C2 C1 H1 118.1 .
C3 C2 C1 118.6(3) .
C3 C2 H2 120.7 .
C1 C2 H2 120.7 .
C2 C3 C4 119.0(3) .
C2 C3 H3 120.5 .
C4 C3 H3 120.5 .
C3 C4 C5 119.3(3) .
C3 C4 H4 120.4 .
C5 C4 H4 120.4 .
N1 C5 C4 122.3(3) .
N1 C5 C6 116.6(3) .
C4 C5 C6 121.1(3) .
N2 C6 C7 110.7(3) .
N2 C6 C5 118.3(3) .
C7 C6 C5 130.9(3) .
C8 C7 C6 104.6(3) .
C8 C7 H7 127.7 .
C6 C7 H7 127.7 .
N3 C8 C7 107.5(4) .
N3 C8 H8 126.2 .
C7 C8 H8 126.2 .
N4 C9 C10 123.6(5) .
N4 C9 H9 118.2 .
C10 C9 H9 118.2 .
C11 C10 C9 117.2(5) .
C11 C10 H10 121.4 .
C9 C10 H10 121.4 .
C10 C11 C12 119.8(5) .
C10 C11 H11 120.1 .
C12 C11 H11 120.1 .
C13 C12 C11 119.8(5) .
C13 C12 H12 120.1 .
C11 C12 H12 120.1 .
N4 C13 C12 120.4(4) .
N4 C13 C14 117.3(3) .
C12 C13 C14 122.3(4) .
N5 C14 C15 110.2(3) .
N5 C14 C13 118.7(3) .
C15 C14 C13 131.1(3) .
C16 C15 C14 105.0(3) .
C16 C15 H15 127.5 .
C14 C15 H15 127.5 .
N6 C16 C15 107.6(3) .
N6 C16 H16 126.2 .
C15 C16 H16 126.2 .
O1 C17 O2 123.2(3) .
O1 C17 C18 118.1(3) .
O2 C17 C18 118.8(3) .
C20 C18 C19 119.2(3) .
C20 C18 C17 120.1(3) .
C19 C18 C17 120.7(3) .
C20 C19 C18 120.4(3) 7_556
C20 C19 H19 119.8 7_556
C18 C19 H19 119.8 .
C19 C20 C18 120.4(3) 7_556
C19 C20 H20 119.8 7_556
C18 C20 H20 119.8 .
O4 C21 O3 125.8(3) .
O4 C21 C22 118.2(3) .
O3 C21 C22 116.0(3) .
C23 C22 C24 118.4(3) .
C23 C22 C21 121.0(3) .
C24 C22 C21 120.6(3) .
C23 C23 C22 120.94(17) 2_655
C23 C23 H23 119.5 2_655
C22 C23 H23 119.5 .
C24 C24 C22 120.67(18) 2_655
C24 C24 H24 119.7 2_655
C22 C24 H24 119.7 .
C1 N1 C5 117.2(3) .
C1 N1 Cd1 124.2(2) .
C5 N1 Cd1 118.3(2) .
C6 N2 N3 105.2(3) .
C6 N2 Cd1 117.3(2) .
N3 N2 Cd1 135.0(2) .
C8 N3 N2 111.9(3) .
C8 N3 H3A 124.0 .
N2 N3 H3A 124.0 .
C9 N4 C13 119.1(3) .
C9 N4 Cd1 123.9(3) .
C13 N4 Cd1 116.9(2) .
C14 N5 N6 105.2(3) .
C14 N5 Cd1 118.7(2) .
N6 N5 Cd1 135.9(2) .
C16 N6 N5 111.9(3) .
C16 N6 H6A 124.0 .
N5 N6 H6A 124.0 .
C17 O1 Cd1 92.1(2) .
C17 O2 Cd1 91.2(2) .
C21 O3 Cd1 117.11(19) .

loop_
_geom_bond_atom_site_label_1
_geom_bond_atom_site_label_2
_geom_bond_distance
_geom_bond_site_symmetry_2
Cd1 O3 2.259(2) .
Cd1 N5 2.387(3) .
Cd1 O1 2.427(2) .
Cd1 O2 2.447(3) .
Cd1 N4 2.454(3) .
Cd1 N2 2.455(3) .
Cd1 N1 2.457(3) .
C1 N1 1.338(4) .
C1 C2 1.377(5) .
C1 H1 0.9300 .
C2 C3 1.372(5) .
C2 H2 0.9300 .
C3 C4 1.380(5) .
C3 H3 0.9300 .
C4 C5 1.383(5) .
C4 H4 0.9300 .
C5 N1 1.348(4) .
C5 C6 1.469(5) .
C6 N2 1.330(4) .
C6 C7 1.397(5) .
C7 C8 1.370(6) .
C7 H7 0.9300 .
C8 N3 1.330(5) .
C8 H8 0.9300 .
C9 N4 1.333(5) .
C9 C10 1.368(6) .
C9 H9 0.9300 .
C10 C11 1.361(8) .
C10 H10 0.9300 .
C11 C12 1.382(8) .
C11 H11 0.9300 .
C12 C13 1.367(6) .
C12 H12 0.9300 .
C13 N4 1.334(5) .
C13 C14 1.455(5) .
C14 N5 1.329(4) .
C14 C15 1.398(5) .
C15 C16 1.357(6) .
C15 H15 0.9300 .
C16 N6 1.324(5) .
C16 H16 0.9300 .
C17 O1 1.246(4) .
C17 O2 1.247(4) .
C17 C18 1.513(4) .
C18 C20 1.385(4) .
C18 C19 1.390(4) .
C19 C20 1.381(4) 7_556
C19 H19 0.9300 .
C20 C19 1.381(4) 7_556
C20 H20 0.9300 .
C21 O4 1.248(4) .
C21 O3 1.261(4) .
C21 C22 1.525(4) .
C22 C23 1.385(4) .
C22 C24 1.394(4) .
C23 C23 1.381(6) 2_655
C23 H23 0.9300 .
C24 C24 1.383(6) 2_655
C24 H24 0.9300 .
N2 N3 1.342(4) .
N3 H3A 0.8600 .
N5 N6 1.341(4) .
N6 H6A 0.8600 .

loop_
_geom_torsion_atom_site_label_1
_geom_torsion_atom_site_label_2
_geom_torsion_atom_site_label_3
_geom_torsion_atom_site_label_4
_geom_torsion
_geom_torsion_site_symmetry_4
N1 C1 C2 C3 -0.6(6) .
C1 C2 C3 C4 -0.5(6) .
C2 C3 C4 C5 1.0(6) .
C3 C4 C5 N1 -0.4(5) .
C3 C4 C5 C6 -177.9(3) .
N1 C5 C6 N2 -13.5(5) .
C4 C5 C6 N2 164.1(3) .
N1 C5 C6 C7 169.6(4) .
C4 C5 C6 C7 -12.8(6) .
N2 C6 C7 C8 -0.3(5) .
C5 C6 C7 C8 176.8(4) .
C6 C7 C8 N3 0.3(5) .
N4 C9 C10 C11 1.1(16) .
C9 C10 C11 C12 -3(2) .
C10 C11 C12 C13 3(2) .
C11 C12 C13 N4 -0.7(16) .
C11 C12 C13 C14 -179.6(10) .
N4 C13 C14 N5 7.0(7) .
C12 C13 C14 N5 -174.1(7) .
N4 C13 C14 C15 -171.7(5) .
C12 C13 C14 C15 7.2(11) .
N5 C14 C15 C16 0.5(6) .
C13 C14 C15 C16 179.3(5) .
C14 C15 C16 N6 0.3(6) .
O1 C17 C18 C20 -17.9(4) .
O2 C17 C18 C20 161.9(3) .
O1 C17 C18 C19 163.5(3) .
O2 C17 C18 C19 -16.6(5) .
C20 C18 C19 C20 -0.5(5) 7_556
C17 C18 C19 C20 178.1(3) 7_556
C19 C18 C20 C19 0.5(5) 7_556
C17 C18 C20 C19 -178.1(3) 7_556
O4 C21 C22 C23 179.9(3) .
O3 C21 C22 C23 -1.9(4) .
O4 C21 C22 C24 -1.5(4) .
O3 C21 C22 C24 176.8(3) .
C24 C22 C23 C23 -1.3(5) 2_655
C21 C22 C23 C23 177.4(3) 2_655
C23 C22 C24 C24 -0.3(6) 2_655
C21 C22 C24 C24 -179.0(4) 2_655
C2 C1 N1 C5 1.2(5) .
C2 C1 N1 Cd1 175.4(3) .
C4 C5 N1 C1 -0.6(5) .
C6 C5 N1 C1 176.9(3) .
C4 C5 N1 Cd1 -175.2(2) .
C6 C5 N1 Cd1 2.4(4) .
O3 Cd1 N1 C1 -69.9(3) .
N5 Cd1 N1 C1 42.5(3) .
O1 Cd1 N1 C1 -165.7(2) .
O2 Cd1 N1 C1 -8.1(5) .
N4 Cd1 N1 C1 110.3(3) .
N2 Cd1 N1 C1 -169.7(3) .
O3 Cd1 N1 C5 104.3(2) .
N5 Cd1 N1 C5 -143.3(2) .
O1 Cd1 N1 C5 8.5(3) .
O2 Cd1 N1 C5 166.0(3) .
N4 Cd1 N1 C5 -75.6(2) .
N2 Cd1 N1 C5 4.4(2) .
C7 C6 N2 N3 0.3(4) .
C5 C6 N2 N3 -177.3(3) .
C7 C6 N2 Cd1 -164.8(3) .
C5 C6 N2 Cd1 17.7(4) .
O3 Cd1 N2 C6 -94.4(3) .
N5 Cd1 N2 C6 41.2(3) .
O1 Cd1 N2 C6 171.1(3) .
O2 Cd1 N2 C6 174.1(2) .
N4 Cd1 N2 C6 84.3(3) .
N1 Cd1 N2 C6 -11.6(2) .
O3 Cd1 N2 N3 106.2(3) .
N5 Cd1 N2 N3 -118.2(3) .
O1 Cd1 N2 N3 11.7(3) .
O2 Cd1 N2 N3 14.7(3) .
N4 Cd1 N2 N3 -75.0(3) .
N1 Cd1 N2 N3 -171.0(3) .
C7 C8 N3 N2 -0.2(5) .
C6 N2 N3 C8 -0.1(4) .
Cd1 N2 N3 C8 161.0(3) .
C10 C9 N4 C13 1.2(10) .
C10 C9 N4 Cd1 -174.9(7) .
C12 C13 N4 C9 -1.4(10) .
C14 C13 N4 C9 177.5(5) .
C12 C13 N4 Cd1 175.0(7) .
C14 C13 N4 Cd1 -6.1(6) .
O3 Cd1 N4 C9 89(4) .
N5 Cd1 N4 C9 179.1(5) .
O1 Cd1 N4 C9 -45.1(4) .
O2 Cd1 N4 C9 -97.7(4) .
N2 Cd1 N4 C9 28.6(4) .
N1 Cd1 N4 C9 95.2(4) .
O3 Cd1 N4 C13 -87(4) .
N5 Cd1 N4 C13 2.9(4) .
O1 Cd1 N4 C13 138.7(4) .
O2 Cd1 N4 C13 86.1(4) .
N2 Cd1 N4 C13 -147.6(4) .
N1 Cd1 N4 C13 -81.0(4) .
C15 C14 N5 N6 -1.0(5) .
C13 C14 N5 N6 -180.0(4) .
C15 C14 N5 Cd1 174.7(3) .
C13 C14 N5 Cd1 -4.3(5) .
O3 Cd1 N5 C14 179.4(3) .
O1 Cd1 N5 C14 -62.0(3) .
O2 Cd1 N5 C14 -96.1(3) .
N4 Cd1 N5 C14 0.9(3) .
N2 Cd1 N5 C14 47.7(3) .
N1 Cd1 N5 C14 95.2(3) .
O3 Cd1 N5 N6 -6.6(3) .
O1 Cd1 N5 N6 112.0(3) .
O2 Cd1 N5 N6 77.9(3) .
N4 Cd1 N5 N6 174.9(3) .
N2 Cd1 N5 N6 -138.3(3) .
N1 Cd1 N5 N6 -90.8(3) .
C15 C16 N6 N5 -1.0(5) .
C14 N5 N6 C16 1.2(4) .
Cd1 N5 N6 C16 -173.3(3) .
O2 C17 O1 Cd1 -1.5(3) .
C18 C17 O1 Cd1 178.3(2) .
O3 Cd1 O1 C17 81.73(19) .
N5 Cd1 O1 C17 -43.2(2) .
O2 Cd1 O1 C17 0.78(18) .
N4 Cd1 O1 C17 -99.3(2) .
N2 Cd1 O1 C17 177.8(2) .
N1 Cd1 O1 C17 173.90(18) .
O1 C17 O2 Cd1 1.5(3) .
C18 C17 O2 Cd1 -178.3(2) .
O3 Cd1 O2 C17 -101.4(2) .
N5 Cd1 O2 C17 146.3(2) .
O1 Cd1 O2 C17 -0.78(18) .
N4 Cd1 O2 C17 78.8(2) .
N2 Cd1 O2 C17 -4.3(2) .
N1 Cd1 O2 C17 -163.1(3) .
O4 C21 O3 Cd1 1.4(4) .
C22 C21 O3 Cd1 -176.70(18) .
N5 Cd1 O3 C21 5.5(2) .
O1 Cd1 O3 C21 -131.0(2) .
O2 Cd1 O3 C21 -78.4(2) .
N4 Cd1 O3 C21 95(4) .
N2 Cd1 O3 C21 155.2(2) .
N1 Cd1 O3 C21 88.8(2) .
